data_2018411
loop_
_publ_author_name
'Journot, Guillaume'
'Neier, Reinhard'
'Stoeckli-Evans, Helen'

_publ_section_title
;
 2-[2-(Pyrrolidin-2-yl)propan-2-yl]-1<i>H</i>-pyrrole and its amide
 derivative
 1-{2-[2-(1<i>H</i>-pyrrol-2-yl)propan-2-yl]pyrrolidin-1-yl}ethanone
;
_journal_coeditor_code FG3241
_journal_issue 3
_journal_name_full 'Acta Crystallographica Section C'
_journal_page_first o119
_journal_page_last o122
_journal_paper_doi 10.1107/S0108270112007603
_journal_volume 68
_journal_year 2012
_chemical_formula_iupac 'C11 H18 N2'
_chemical_formula_moiety 'C11 H18 N2'
_chemical_formula_sum 'C11 H18 N2'
_chemical_formula_weight 178.27
_chemical_name_systematic
;
2-[2-(Pyrrolidin-2-yl)propan-2-yl]-1<i>H</i>-pyrrole
;
_space_group_IT_number 2
_symmetry_cell_setting triclinic
_symmetry_space_group_name_Hall '-P 1'
_symmetry_space_group_name_H-M 'P -1'
_atom_sites_solution_hydrogens geom
_atom_sites_solution_primary direct
_atom_sites_solution_secondary difmap
_audit_creation_method SHELXL97
_cell_angle_alpha 94.242(13)
_cell_angle_beta 108.319(13)
_cell_angle_gamma 102.609(13)
_cell_formula_units_Z 4
_cell_length_a 8.2140(9)
_cell_length_b 11.0624(12)
_cell_length_c 12.1981(13)
_cell_measurement_reflns_used 5029
_cell_measurement_temperature 173(2)
_cell_measurement_theta_max 25.9
_cell_measurement_theta_min 2.3
_cell_volume 1014.6(2)
_computing_cell_refinement 'CELL in IPDS-I Software (Stoe & Cie, 2000)'
_computing_data_collection 'EXPOSE in IPDS-I Software (Stoe & Cie, 2000)'
_computing_data_reduction 'INTEGRATE in IPDS-I Software (Stoe & Cie, 2000)'
_computing_molecular_graphics 'PLATON (Spek, 2009)'
_computing_publication_material
;
SHELXL97 (Sheldrick, 2008), PLATON (Spek, 2009) and publCIF
(Westrip, 2010)
;
_computing_structure_refinement 'SHELXL97 (Sheldrick, 2008)'
_computing_structure_solution 'SHELXS97 (Sheldrick, 2008)'
_diffrn_ambient_temperature 173(2)
_diffrn_measured_fraction_theta_full 0.939
_diffrn_measured_fraction_theta_max 0.930
_diffrn_measurement_device_type 'Stoe IPDS'
_diffrn_measurement_method '\f rotation'
_diffrn_radiation_monochromator graphite
_diffrn_radiation_source 'fine-focus sealed tube'
_diffrn_radiation_type MoK\a
_diffrn_radiation_wavelength 0.71073
_diffrn_reflns_av_R_equivalents 0.0468
_diffrn_reflns_av_sigmaI/netI 0.0747
_diffrn_reflns_limit_h_max 10
_diffrn_reflns_limit_h_min -10
_diffrn_reflns_limit_k_max 13
_diffrn_reflns_limit_k_min -13
_diffrn_reflns_limit_l_max 14
_diffrn_reflns_limit_l_min -15
_diffrn_reflns_number 8026
_diffrn_reflns_theta_full 25.00
_diffrn_reflns_theta_max 25.97
_diffrn_reflns_theta_min 2.40
_diffrn_standards_decay_% 0
_diffrn_standards_number 0
_exptl_absorpt_coefficient_mu 0.070
_exptl_absorpt_correction_T_max 1.0000
_exptl_absorpt_correction_T_min 0.9181
_exptl_absorpt_correction_type multi-scan
_exptl_absorpt_process_details '(MULABS in PLATON; Spek, 2009)'
_exptl_crystal_colour colourless
_exptl_crystal_density_diffrn 1.167
_exptl_crystal_density_method 'not measured'
_exptl_crystal_description rod
_exptl_crystal_F_000 392
_exptl_crystal_size_max 0.30
_exptl_crystal_size_mid 0.19
_exptl_crystal_size_min 0.15
_refine_diff_density_max 0.180
_refine_diff_density_min -0.135
_refine_ls_extinction_method none
_refine_ls_goodness_of_fit_ref 0.850
_refine_ls_hydrogen_treatment mixed
_refine_ls_matrix_type full
_refine_ls_number_parameters 255
_refine_ls_number_reflns 3690
_refine_ls_number_restraints 0
_refine_ls_restrained_S_all 0.850
_refine_ls_R_factor_all 0.0757
_refine_ls_R_factor_gt 0.0414
_refine_ls_shift/su_max 0.000
_refine_ls_shift/su_mean 0.000
_refine_ls_structure_factor_coef Fsqd
_refine_ls_weighting_details 'calc w = 1/[\s^2^(Fo^2^)+(0.0517P)^2^] where P=(Fo^2^+2Fc^2^)/3'
_refine_ls_weighting_scheme calc
_refine_ls_wR_factor_gt 0.0927
_refine_ls_wR_factor_ref 0.1002
_reflns_number_gt 2212
_reflns_number_total 3690
_reflns_threshold_expression I>2\s(I)
_cod_data_source_file fg3241.cif
_cod_data_source_block II
_cod_original_cell_volume 1014.62(19)
_cod_database_code 2018411
_cod_database_fobs_code 2018411

loop_
_symmetry_equiv_pos_site_id
_symmetry_equiv_pos_as_xyz
1 x,y,z
2 -x,-y,-z

loop_
_atom_site_aniso_label
_atom_site_aniso_U_11
_atom_site_aniso_U_22
_atom_site_aniso_U_33
_atom_site_aniso_U_12
_atom_site_aniso_U_13
_atom_site_aniso_U_23
N1 0.0291(8) 0.0278(7) 0.0307(7) 0.0058(6) 0.0073(6) 0.0060(6)
N2 0.0301(8) 0.0252(7) 0.0321(8) 0.0063(6) 0.0065(6) 0.0040(6)
C1 0.0451(11) 0.0449(10) 0.0292(9) 0.0125(8) 0.0087(8) 0.0079(8)
C2 0.0601(13) 0.0495(11) 0.0319(10) 0.0154(10) 0.0044(9) -0.0058(8)
C3 0.0429(10) 0.0284(9) 0.0374(10) 0.0027(7) 0.0037(8) -0.0031(7)
C4 0.0248(8) 0.0254(8) 0.0351(9) 0.0016(7) 0.0081(7) 0.0010(7)
C5 0.0298(9) 0.0257(8) 0.0318(9) 0.0002(7) 0.0112(8) 0.0024(7)
C6 0.0367(9) 0.0236(8) 0.0235(8) 0.0051(7) 0.0101(7) 0.0018(6)
C7 0.0519(11) 0.0269(9) 0.0337(9) 0.0120(8) 0.0069(9) 0.0027(7)
C8 0.0479(11) 0.0455(11) 0.0382(10) 0.0266(9) 0.0059(9) 0.0022(8)
C9 0.0290(9) 0.0454(11) 0.0340(9) 0.0092(8) 0.0028(8) 0.0031(8)
C10 0.0341(10) 0.0414(10) 0.0414(10) 0.0073(8) 0.0168(9) 0.0006(8)
C11 0.0480(11) 0.0391(10) 0.0469(11) -0.0060(9) 0.0191(10) 0.0096(8)
N3 0.0259(7) 0.0231(7) 0.0307(8) 0.0017(5) 0.0091(6) 0.0055(6)
N4 0.0337(8) 0.0238(7) 0.0326(8) 0.0076(6) 0.0106(6) 0.0035(6)
C21 0.0248(8) 0.0307(9) 0.0364(9) 0.0039(7) 0.0084(8) 0.0032(7)
C22 0.0321(9) 0.0334(9) 0.0527(11) 0.0117(7) 0.0089(9) 0.0071(8)
C23 0.0329(9) 0.0241(8) 0.0369(9) 0.0087(7) 0.0077(8) 0.0073(7)
C24 0.0292(9) 0.0206(8) 0.0302(8) 0.0041(6) 0.0111(7) 0.0056(6)
C25 0.0255(8) 0.0219(8) 0.0366(9) 0.0046(6) 0.0130(7) 0.0068(6)
C26 0.0205(8) 0.0237(8) 0.0368(9) 0.0054(6) 0.0077(7) 0.0041(6)
C27 0.0329(9) 0.0293(9) 0.0425(10) 0.0103(7) 0.0046(8) -0.0021(7)
C28 0.0370(10) 0.0481(11) 0.0330(10) 0.0182(8) 0.0017(8) -0.0081(8)
C29 0.0352(10) 0.0493(11) 0.0291(9) 0.0164(8) 0.0091(8) 0.0092(8)
C30 0.0336(9) 0.0328(9) 0.0386(9) 0.0106(7) 0.0162(8) 0.0093(7)
C31 0.0317(9) 0.0278(9) 0.0548(11) 0.0022(7) 0.0169(9) 0.0124(8)

loop_
_atom_site_type_symbol
_atom_site_label
_atom_site_fract_x
_atom_site_fract_y
_atom_site_fract_z
_atom_site_U_iso_or_equiv
_atom_site_thermal_displace_type
_atom_site_calc_flag
_atom_site_refinement_flags
_atom_site_occupancy
_atom_site_disorder_group
N N1 0.63975(19) 0.13565(11) 0.14052(11) 0.0301(4) Uani d P 1.000 -14
N N2 0.36573(17) 0.12961(12) -0.10213(11) 0.0303(4) Uani d P 1.000 -14
C C1 0.7022(2) 0.16425(16) 0.26864(14) 0.0404(6) Uani d P 1.000 -14
C C2 0.7523(3) 0.30648(17) 0.29875(15) 0.0503(7) Uani d P 1.000 -14
C C3 0.7641(2) 0.35472(15) 0.18725(14) 0.0402(6) Uani d P 1.000 -14
C C4 0.7530(2) 0.23832(13) 0.10735(13) 0.0299(5) Uani d P 1.000 -14
C C5 0.6912(2) 0.24224(13) -0.02505(13) 0.0302(5) Uani d P 1.000 -14
C C6 0.4974(2) 0.23931(13) -0.07247(13) 0.0285(5) Uani d P 1.000 -14
C C7 0.4131(2) 0.33442(15) -0.08980(14) 0.0391(6) Uani d P 1.000 -14
C C8 0.2289(3) 0.28139(16) -0.12978(15) 0.0438(6) Uani d P 1.000 -14
C C9 0.2035(2) 0.15487(16) -0.13711(14) 0.0383(6) Uani d P 1.000 -14
C C10 0.7294(2) 0.13127(15) -0.08569(15) 0.0387(6) Uani d P 1.000 -14
C C11 0.8020(2) 0.36341(16) -0.04547(16) 0.0466(6) Uani d P 1.000 -14
N N3 0.62961(17) 0.37976(11) 0.56882(12) 0.0274(4) Uani d P 1.000 -14
N N4 0.31032(18) 0.35398(13) 0.33838(12) 0.0302(4) Uani d P 1.000 -14
C C21 0.8099(2) 0.36316(14) 0.62075(14) 0.0318(5) Uani d P 1.000 -14
C C22 0.7942(2) 0.22234(15) 0.60666(17) 0.0402(6) Uani d P 1.000 -14
C C23 0.5953(2) 0.16175(14) 0.57063(15) 0.0319(5) Uani d P 1.000 -14
C C24 0.51297(19) 0.26871(13) 0.58946(13) 0.0267(5) Uani d P 1.000 -14
C C25 0.31516(19) 0.25070(13) 0.51681(13) 0.0275(5) Uani d P 1.000 -14
C C26 0.28692(19) 0.24725(13) 0.38832(14) 0.0276(5) Uani d P 1.000 -14
C C27 0.2403(2) 0.14867(15) 0.30024(15) 0.0369(5) Uani d P 1.000 -14
C C28 0.2359(2) 0.19686(16) 0.19615(15) 0.0414(6) Uani d P 1.000 -14
C C29 0.2791(2) 0.32323(16) 0.22236(14) 0.0372(6) Uani d P 1.000 -14
C C30 0.2513(2) 0.35687(14) 0.56317(15) 0.0335(5) Uani d P 1.000 -14
C C31 0.2099(2) 0.12683(14) 0.53679(16) 0.0381(6) Uani d P 1.000 -14
H H1A 0.80630 0.13090 0.30330 0.0480 Uiso c RP 1.000 -14
H H1B 0.60730 0.12640 0.29890 0.0480 Uiso c RP 1.000 -14
H H1N 0.532(2) 0.1491(13) 0.1175(13) 0.022(4) Uiso d P 1.000 -14
H H2A 0.66070 0.33510 0.32280 0.0600 Uiso c RP 1.000 -14
H H2B 0.86760 0.33640 0.36310 0.0600 Uiso c RP 1.000 -14
H H2N 0.383(2) 0.0516(18) -0.1057(16) 0.050(5) Uiso d P 1.000 -14
H H3A 0.87760 0.41810 0.20290 0.0480 Uiso c RP 1.000 -14
H H3B 0.66480 0.39250 0.15200 0.0480 Uiso c RP 1.000 -14
H H4 0.87440 0.22380 0.13000 0.0360 Uiso c RP 1.000 -14
H H7 0.46980 0.42140 -0.07690 0.0470 Uiso c RP 1.000 -14
H H8 0.13910 0.32550 -0.14820 0.0530 Uiso c RP 1.000 -14
H H9 0.09210 0.09460 -0.16220 0.0460 Uiso c RP 1.000 -14
H H10A 0.67170 0.05320 -0.06520 0.0580 Uiso c RP 1.000 -14
H H10B 0.85770 0.14060 -0.06030 0.0580 Uiso c RP 1.000 -14
H H10C 0.68320 0.12880 -0.17050 0.0580 Uiso c RP 1.000 -14
H H11A 0.92830 0.36780 -0.00950 0.0700 Uiso c RP 1.000 -14
H H11B 0.77480 0.43570 -0.01030 0.0700 Uiso c RP 1.000 -14
H H11C 0.77370 0.36430 -0.12960 0.0700 Uiso c RP 1.000 -14
H H3N 0.608(2) 0.3677(13) 0.4925(14) 0.021(4) Uiso d P 1.000 -14
H H4N 0.339(2) 0.4310(15) 0.3737(14) 0.029(4) Uiso d P 1.000 -14
H H21A 0.86030 0.40000 0.70450 0.0380 Uiso c RP 1.000 -14
H H21B 0.88850 0.40510 0.58020 0.0380 Uiso c RP 1.000 -14
H H22A 0.85980 0.19790 0.68110 0.0480 Uiso c RP 1.000 -14
H H22B 0.84150 0.19720 0.54570 0.0480 Uiso c RP 1.000 -14
H H23A 0.54680 0.12220 0.48760 0.0380 Uiso c RP 1.000 -14
H H23B 0.57180 0.09710 0.61960 0.0380 Uiso c RP 1.000 -14
H H24 0.52450 0.28160 0.67390 0.0320 Uiso c RP 1.000 -14
H H27 0.21530 0.06240 0.30810 0.0440 Uiso c RP 1.000 -14
H H28 0.20780 0.14950 0.12140 0.0500 Uiso c RP 1.000 -14
H H29 0.28640 0.38070 0.16890 0.0450 Uiso c RP 1.000 -14
H H30A 0.26000 0.35170 0.64460 0.0500 Uiso c RP 1.000 -14
H H30B 0.32530 0.43770 0.55890 0.0500 Uiso c RP 1.000 -14
H H30C 0.12760 0.34940 0.51580 0.0500 Uiso c RP 1.000 -14
H H31A 0.23280 0.12750 0.62070 0.0570 Uiso c RP 1.000 -14
H H31B 0.24650 0.05700 0.50580 0.0570 Uiso c RP 1.000 -14
H H31C 0.08290 0.11680 0.49660 0.0570 Uiso c RP 1.000 -14

loop_
_atom_type_symbol
_atom_type_description
_atom_type_scat_dispersion_real
_atom_type_scat_dispersion_imag
_atom_type_scat_source
C C 0.0033 0.0016 'International Tables Vol C Tables 4.2.6.8 and 6.1.1.4'
H H 0.0000 0.0000 'International Tables Vol C Tables 4.2.6.8 and 6.1.1.4'
N N 0.0061 0.0033 'International Tables Vol C Tables 4.2.6.8 and 6.1.1.4'

loop_
_geom_angle_atom_site_label_1
_geom_angle_atom_site_label_2
_geom_angle_atom_site_label_3
_geom_angle
_geom_angle_publ_flag
C1 N1 C4 103.41(12) no
C6 N2 C9 110.04(14) no
C1 N1 H1N 104.7(10) no
C4 N1 H1N 105.7(10) no
C6 N2 H2N 125.3(12) no
C9 N2 H2N 124.4(12) no
C21 N3 C24 104.39(12) no
C26 N4 C29 109.95(14) no
C24 N3 H3N 104.4(10) no
C21 N3 H3N 104.6(11) no
C26 N4 H4N 126.5(11) no
C29 N4 H4N 123.5(11) no
N1 C1 C2 106.27(13) no
C1 C2 C3 105.21(14) no
C2 C3 C4 104.16(13) no
C3 C4 C5 117.12(13) no
N1 C4 C3 104.26(13) no
N1 C4 C5 113.20(12) no
C4 C5 C11 107.81(13) no
C4 C5 C10 108.34(13) no
C10 C5 C11 108.36(14) no
C6 C5 C10 110.99(13) no
C6 C5 C11 109.73(13) no
C4 C5 C6 111.51(14) no
C5 C6 C7 131.24(14) no
N2 C6 C7 106.22(15) no
N2 C6 C5 122.46(13) no
C6 C7 C8 108.53(15) no
C7 C8 C9 107.09(18) no
N2 C9 C8 108.12(17) no
C2 C1 H1A 110.00 no
N1 C1 H1B 110.00 no
H1A C1 H1B 109.00 no
N1 C1 H1A 111.00 no
C2 C1 H1B 111.00 no
C3 C2 H2B 111.00 no
H2A C2 H2B 109.00 no
C3 C2 H2A 111.00 no
C1 C2 H2A 111.00 no
C1 C2 H2B 111.00 no
C2 C3 H3B 111.00 no
C4 C3 H3A 111.00 no
C2 C3 H3A 111.00 no
C4 C3 H3B 111.00 no
H3A C3 H3B 109.00 no
C5 C4 H4 107.00 no
C3 C4 H4 107.00 no
N1 C4 H4 107.00 no
C8 C7 H7 126.00 no
C6 C7 H7 126.00 no
C7 C8 H8 126.00 no
C9 C8 H8 126.00 no
N2 C9 H9 126.00 no
C8 C9 H9 126.00 no
C5 C10 H10A 109.00 no
C5 C10 H10B 109.00 no
C5 C10 H10C 109.00 no
H10B C10 H10C 109.00 no
H10A C10 H10C 109.00 no
H10A C10 H10B 110.00 no
C5 C11 H11C 109.00 no
H11A C11 H11B 109.00 no
H11A C11 H11C 110.00 no
H11B C11 H11C 109.00 no
C5 C11 H11B 109.00 no
C5 C11 H11A 109.00 no
N3 C21 C22 107.07(13) no
C21 C22 C23 104.65(14) no
C22 C23 C24 105.15(13) no
C23 C24 C25 116.75(13) no
N3 C24 C23 104.46(13) no
N3 C24 C25 112.86(12) no
C24 C25 C30 108.23(12) no
C24 C25 C31 108.08(12) no
C26 C25 C30 111.25(13) no
C26 C25 C31 109.53(13) no
C24 C25 C26 111.63(13) no
C30 C25 C31 108.00(13) no
N4 C26 C25 122.53(13) no
N4 C26 C27 106.25(14) no
C25 C26 C27 131.20(14) no
C26 C27 C28 108.39(15) no
C27 C28 C29 107.13(15) no
N4 C29 C28 108.28(15) no
N3 C21 H21A 110.00 no
N3 C21 H21B 110.00 no
C22 C21 H21A 110.00 no
C22 C21 H21B 110.00 no
H21A C21 H21B 109.00 no
C21 C22 H22A 111.00 no
C21 C22 H22B 111.00 no
C23 C22 H22A 111.00 no
C23 C22 H22B 111.00 no
H22A C22 H22B 109.00 no
C22 C23 H23A 111.00 no
C22 C23 H23B 111.00 no
C24 C23 H23A 111.00 no
C24 C23 H23B 111.00 no
H23A C23 H23B 109.00 no
N3 C24 H24 107.00 no
C23 C24 H24 107.00 no
C25 C24 H24 107.00 no
C26 C27 H27 126.00 no
C28 C27 H27 126.00 no
C27 C28 H28 126.00 no
C29 C28 H28 126.00 no
N4 C29 H29 126.00 no
C28 C29 H29 126.00 no
C25 C30 H30A 109.00 no
C25 C30 H30B 109.00 no
C25 C30 H30C 109.00 no
H30A C30 H30B 109.00 no
H30A C30 H30C 109.00 no
H30B C30 H30C 109.00 no
C25 C31 H31A 110.00 no
C25 C31 H31B 109.00 no
C25 C31 H31C 109.00 no
H31A C31 H31B 110.00 no
H31A C31 H31C 109.00 no
H31B C31 H31C 109.00 no

loop_
_geom_bond_atom_site_label_1
_geom_bond_atom_site_label_2
_geom_bond_distance
_geom_bond_publ_flag
N1 C1 1.469(2) no
N1 C4 1.471(2) no
N2 C6 1.375(2) no
N2 C9 1.363(2) no
N1 H1N 0.890(17) no
N2 H2N 0.905(19) no
N3 C24 1.474(2) no
N3 C21 1.475(2) no
N4 C26 1.372(2) no
N4 C29 1.359(2) no
N3 H3N 0.885(16) no
N4 H4N 0.873(16) no
C1 C2 1.522(3) no
C2 C3 1.520(2) no
C3 C4 1.524(2) no
C4 C5 1.540(2) no
C5 C6 1.505(2) no
C5 C10 1.527(2) no
C5 C11 1.532(2) no
C6 C7 1.375(2) no
C7 C8 1.406(3) no
C8 C9 1.361(2) no
C1 H1B 0.9900 no
C1 H1A 0.9900 no
C2 H2B 0.9900 no
C2 H2A 0.9900 no
C3 H3A 0.9900 no
C3 H3B 0.9900 no
C4 H4 1.0000 no
C7 H7 0.9500 no
C8 H8 0.9500 no
C9 H9 0.9500 no
C10 H10C 0.9800 no
C10 H10B 0.9800 no
C10 H10A 0.9800 no
C11 H11B 0.9800 no
C11 H11A 0.9800 no
C11 H11C 0.9800 no
C21 C22 1.527(2) no
C22 C23 1.529(3) no
C23 C24 1.522(2) no
C24 C25 1.547(2) no
C25 C30 1.527(2) no
C25 C31 1.533(2) no
C25 C26 1.507(2) no
C26 C27 1.370(2) no
C27 C28 1.406(2) no
C28 C29 1.352(2) no
C21 H21A 0.9900 no
C21 H21B 0.9900 no
C22 H22A 0.9900 no
C22 H22B 0.9900 no
C23 H23A 0.9900 no
C23 H23B 0.9900 no
C24 H24 1.0000 no
C27 H27 0.9500 no
C28 H28 0.9500 no
C29 H29 0.9500 no
C30 H30A 0.9800 no
C30 H30B 0.9800 no
C30 H30C 0.9800 no
C31 H31A 0.9800 no
C31 H31B 0.9800 no
C31 H31C 0.9800 no

loop_
_geom_hbond_atom_site_label_D
_geom_hbond_atom_site_label_H
_geom_hbond_atom_site_label_A
_geom_hbond_site_symmetry_A
_geom_hbond_distance_DH
_geom_hbond_distance_HA
_geom_hbond_distance_DA
_geom_hbond_angle_DHA
_geom_hbond_publ_flag
N2 H2N N1 2_655 0.905(19) 2.04(2) 2.9254(18) 166.2(17) yes
N4 H4N N3 2_666 0.873(16) 2.092(16) 2.9533(19) 169.3(16) yes

loop_
_geom_torsion_atom_site_label_1
_geom_torsion_atom_site_label_2
_geom_torsion_atom_site_label_3
_geom_torsion_atom_site_label_4
_geom_torsion
_geom_torsion_publ_flag
C4 N1 C1 C2 35.27(18) no
C1 N1 C4 C3 -41.49(16) no
C1 N1 C4 C5 -169.85(14) no
C9 N2 C6 C5 177.08(14) no
C9 N2 C6 C7 0.03(18) no
C6 N2 C9 C8 -0.31(18) no
C21 N3 C24 C25 -166.35(12) no
C24 N3 C21 C22 31.90(16) no
C21 N3 C24 C23 -38.54(15) no
C29 N4 C26 C25 178.89(15) no
C29 N4 C26 C27 0.06(19) no
C26 N4 C29 C28 -0.2(2) no
N1 C1 C2 C3 -15.3(2) no
C1 C2 C3 C4 -9.9(2) no
C2 C3 C4 C5 157.55(16) no
C2 C3 C4 N1 31.62(18) no
N1 C4 C5 C6 51.14(17) no
N1 C4 C5 C11 171.64(14) no
C3 C4 C5 C6 -70.23(17) no
N1 C4 C5 C10 -71.30(17) no
C3 C4 C5 C11 50.27(19) no
C3 C4 C5 C10 167.33(14) no
C10 C5 C6 N2 38.2(2) no
C4 C5 C6 C7 93.53(19) no
C4 C5 C6 N2 -82.72(17) no
C11 C5 C6 C7 -25.9(2) no
C10 C5 C6 C7 -145.58(17) no
C11 C5 C6 N2 157.91(14) no
N2 C6 C7 C8 0.26(18) no
C5 C6 C7 C8 -176.43(16) no
C6 C7 C8 C9 -0.5(2) no
C7 C8 C9 N2 0.47(19) no
N3 C21 C22 C23 -12.54(18) no
C21 C22 C23 C24 -10.88(17) no
C22 C23 C24 N3 30.48(16) no
C22 C23 C24 C25 155.87(14) no
N3 C24 C25 C26 54.35(16) no
N3 C24 C25 C30 -68.41(16) no
N3 C24 C25 C31 174.87(13) no
C23 C24 C25 C26 -66.70(17) no
C23 C24 C25 C30 170.54(13) no
C23 C24 C25 C31 53.81(18) no
C24 C25 C26 N4 -83.43(19) no
C24 C25 C26 C27 95.1(2) no
C30 C25 C26 N4 37.6(2) no
C30 C25 C26 C27 -143.91(18) no
C31 C25 C26 N4 156.92(16) no
C31 C25 C26 C27 -24.6(3) no
N4 C26 C27 C28 0.08(19) no
C25 C26 C27 C28 -178.60(17) no
C26 C27 C28 C29 -0.2(2) no
C27 C28 C29 N4 0.2(2) no
